data_4508974
loop_
_publ_author_name
'Lan, Ya-Qian'
'Li, Shun-Li'
'Fu, Yao-Mei'
'Du, Dong-Ying'
'Zang, Hong-Ying'
'Shao, Kui-Zhan'
'Su, Zhong-Min'
'Fu, Qiang'

_publ_section_title
;
 Syntheses, Structures, and Luminescent Properties of Zinc(II) and
 Cadmium(II) Coordination Complexes Based on Different (Pyridyl)imidazole
 Derivatives and 1,4-Benzenedicarboxylate
;
_journal_issue 3
_journal_name_full 'Crystal Growth &amp; Design'
_journal_page_first 1353
_journal_paper_doi 10.1021/cg8005234
_journal_volume 9
_journal_year 2009
_chemical_formula_sum 'C36 H26 Cd Cl2 N8 O4'
_chemical_formula_weight 817.95
_chemical_name_systematic
;
 ?
;
_space_group_IT_number 15
_symmetry_cell_setting monoclinic
_symmetry_space_group_name_Hall '-C 2yc'
_symmetry_space_group_name_H-M 'C 1 2/c 1'
_atom_sites_solution_hydrogens geom
_atom_sites_solution_primary direct
_atom_sites_solution_secondary difmap
_audit_creation_method SHELXL-97
_cell_angle_alpha 90.00
_cell_angle_beta 104.2320(11)
_cell_angle_gamma 90.00
_cell_formula_units_Z 4
_cell_length_a 17.9800(7)
_cell_length_b 10.7240(8)
_cell_length_c 18.7260(13)
_cell_measurement_temperature 293(2)
_cell_measurement_theta_max 28.62
_cell_measurement_theta_min 2.23
_cell_volume 3499.9(4)
_computing_cell_refinement 'SAINT (Bruker, 1999)'
_computing_data_collection 'SMART (Bruker, 1997)'
_computing_data_reduction SAINT
_computing_molecular_graphics 'SHELXTL-PLUS (Sheldrick, 1990)'
_computing_publication_material SHELXL-97
_computing_structure_refinement 'SHELXL-97 (Sheldrick, 1997)'
_computing_structure_solution 'SHELXS-97 (Sheldrick, 1997)'
_diffrn_ambient_temperature 293(2)
_diffrn_measured_fraction_theta_full 0.999
_diffrn_measured_fraction_theta_max 0.919
_diffrn_measurement_device_type 'Bruker APEX CCD area-detector'
_diffrn_measurement_method '\w scans'
_diffrn_radiation_monochromator graphite
_diffrn_radiation_source 'fine-focus sealed tube'
_diffrn_radiation_type MoK\a
_diffrn_radiation_wavelength 0.71069
_diffrn_reflns_av_R_equivalents 0.0488
_diffrn_reflns_av_sigmaI/netI 0.0479
_diffrn_reflns_limit_h_max 23
_diffrn_reflns_limit_h_min -24
_diffrn_reflns_limit_k_max 13
_diffrn_reflns_limit_k_min -14
_diffrn_reflns_limit_l_max 22
_diffrn_reflns_limit_l_min -24
_diffrn_reflns_number 10413
_diffrn_reflns_theta_full 25.00
_diffrn_reflns_theta_max 28.62
_diffrn_reflns_theta_min 2.23
_diffrn_standards_number 0
_exptl_absorpt_coefficient_mu 0.829
_exptl_absorpt_correction_T_max 0.840
_exptl_absorpt_correction_T_min 0.737
_exptl_absorpt_correction_type multi-scan
_exptl_absorpt_process_details SADABS
_exptl_crystal_colour colorless
_exptl_crystal_density_diffrn 1.552
_exptl_crystal_density_method 'not measured'
_exptl_crystal_description Block
_exptl_crystal_F_000 1648
_exptl_crystal_size_max 0.38
_exptl_crystal_size_mid 0.33
_exptl_crystal_size_min 0.21
_refine_diff_density_max 0.418
_refine_diff_density_min -0.827
_refine_diff_density_rms 0.093
_refine_ls_extinction_method none
_refine_ls_goodness_of_fit_ref 1.056
_refine_ls_hydrogen_treatment constr
_refine_ls_matrix_type full
_refine_ls_number_parameters 231
_refine_ls_number_reflns 4125
_refine_ls_number_restraints 0
_refine_ls_restrained_S_all 1.056
_refine_ls_R_factor_all 0.0401
_refine_ls_R_factor_gt 0.0333
_refine_ls_shift/su_max 0.001
_refine_ls_shift/su_mean 0.000
_refine_ls_structure_factor_coef Fsqd
_refine_ls_weighting_details 'calc w=1/[\s^2^(Fo^2^)+(0.0433P)^2^+0.8528P] where P=(Fo^2^+2Fc^2^)/3'
_refine_ls_weighting_scheme calc
_refine_ls_wR_factor_gt 0.0817
_refine_ls_wR_factor_ref 0.0856
_reflns_number_gt 3592
_reflns_number_total 4125
_reflns_threshold_expression >2sigma(I)
_cod_data_source_file cg8005234sup1.cif
_cod_data_source_block 2
_cod_depositor_comments
;
The following automatic conversions were performed:

'_symmetry_cell_setting' value 'Monoclinic' changed to 'monoclinic'
according to /home/saulius/struct/CIF-dictionaries/cif_core.dic
dictionary named 'cif_core.dic' version 2.4.2 from 2011-04-26.

Automatic conversion script
Id: cif_fix_values 1891 2012-01-12 08:04:46Z andrius 
;
_cod_original_sg_symbol_Hall '-c 2yc'
_cod_original_sg_symbol_H-M 'c 2/c'
_cod_database_code 4508974

loop_
_symmetry_equiv_pos_as_xyz
'x, y, z'
'-x, y, -z+1/2'
'x+1/2, y+1/2, z'
'-x+1/2, y+1/2, -z+1/2'
'-x, -y, -z'
'x, -y, z-1/2'
'-x+1/2, -y+1/2, -z'
'x+1/2, -y+1/2, z-1/2'

loop_
_atom_site_label
_atom_site_type_symbol
_atom_site_fract_x
_atom_site_fract_y
_atom_site_fract_z
_atom_site_U_iso_or_equiv
_atom_site_adp_type
_atom_site_occupancy
_atom_site_symmetry_multiplicity
_atom_site_calc_flag
_atom_site_refinement_flags
Cd Cd 0.5000 0.708945(17) 0.2500 0.04012(9) Uani 1 2 d S
Cl Cl 0.23202(5) -0.11910(7) 0.04146(5) 0.0869(2) Uani 1 1 d .
O1 O 0.54888(11) 0.79170(14) 0.36351(11) 0.0596(4) Uani 1 1 d .
O2 O 0.43216(11) 0.86047(18) 0.31589(10) 0.0673(5) Uani 1 1 d .
C3 C 0.38967(12) 0.46870(19) 0.26430(12) 0.0435(4) Uani 1 1 d .
N1 N 0.32228(10) 0.41449(17) 0.22987(11) 0.0496(4) Uani 1 1 d .
N2 N 0.39873(10) 0.57524(16) 0.23115(10) 0.0464(4) Uani 1 1 d .
C12 C 0.32114(14) 0.0101(2) 0.15315(15) 0.0589(6) Uani 1 1 d .
H12 H 0.3583 -0.0506 0.1541 0.071 Uiso 1 1 calc R
C15 C 0.49123(14) 0.8563(2) 0.36680(13) 0.0499(5) Uani 1 1 d .
C10 C 0.27717(13) 0.19676(19) 0.19908(14) 0.0477(5) Uani 1 1 d .
C16 C 0.49582(12) 0.93005(19) 0.43638(12) 0.0461(5) Uani 1 1 d .
C4 C 0.44766(13) 0.4166(2) 0.32624(12) 0.0489(5) Uani 1 1 d .
C2 C 0.28801(14) 0.4908(2) 0.17225(15) 0.0603(6) Uani 1 1 d .
H2 H 0.2411 0.4774 0.1388 0.072 Uiso 1 1 calc R
N4 N 0.19580(12) 0.0870(2) 0.09801(14) 0.0693(6) Uani 1 1 d .
C18 C 0.56018(14) 0.9247(2) 0.49409(14) 0.0561(6) Uani 1 1 d .
H18 H 0.6010 0.8739 0.4906 0.067 Uiso 1 1 calc R
C1 C 0.33508(13) 0.5885(2) 0.17343(14) 0.0548(5) Uani 1 1 d .
H1 H 0.3260 0.6547 0.1404 0.066 Uiso 1 1 calc R
C17 C 0.43531(13) 1.0059(2) 0.44274(14) 0.0567(6) Uani 1 1 d .
H17 H 0.3914 1.0101 0.4043 0.068 Uiso 1 1 calc R
C14 C 0.20976(15) 0.1812(2) 0.14640(17) 0.0619(7) Uani 1 1 d .
H14 H 0.1712 0.2399 0.1441 0.074 Uiso 1 1 calc R
C5 C 0.48854(17) 0.4914(3) 0.38174(15) 0.0692(7) Uani 1 1 d .
H5 H 0.4766 0.5755 0.3837 0.083 Uiso 1 1 calc R
C9 C 0.28529(15) 0.3039(2) 0.25300(16) 0.0562(6) Uani 1 1 d .
H9A H 0.2348 0.3271 0.2584 0.067 Uiso 1 1 calc R
H9B H 0.3154 0.2764 0.3007 0.067 Uiso 1 1 calc R
N3 N 0.46136(15) 0.29336(19) 0.32325(15) 0.0671(6) Uani 1 1 d .
C11 C 0.33376(14) 0.1080(2) 0.20245(15) 0.0577(6) Uani 1 1 d .
H11 H 0.3801 0.1144 0.2378 0.069 Uiso 1 1 calc R
C8 C 0.5200(2) 0.2462(4) 0.3750(3) 0.0960(12) Uani 1 1 d .
H8 H 0.5311 0.1618 0.3729 0.115 Uiso 1 1 calc R
C13 C 0.25166(14) 0.0058(2) 0.10286(14) 0.0556(6) Uani 1 1 d .
C6 C 0.5485(2) 0.4383(4) 0.43533(18) 0.0920(11) Uani 1 1 d .
H6 H 0.5773 0.4863 0.4737 0.110 Uiso 1 1 calc R
C7 C 0.5638(2) 0.3150(5) 0.4300(2) 0.1039(14) Uani 1 1 d .
H7 H 0.6043 0.2781 0.4642 0.125 Uiso 1 1 calc R

loop_
_atom_site_aniso_label
_atom_site_aniso_U_11
_atom_site_aniso_U_22
_atom_site_aniso_U_33
_atom_site_aniso_U_23
_atom_site_aniso_U_13
_atom_site_aniso_U_12
Cd 0.04825(14) 0.03378(12) 0.03728(13) 0.000 0.00851(9) 0.000
Cl 0.0986(6) 0.0704(4) 0.0824(5) -0.0364(4) 0.0043(4) 0.0069(4)
O1 0.0703(11) 0.0551(10) 0.0583(11) -0.0187(7) 0.0252(9) -0.0010(8)
O2 0.0712(11) 0.0753(12) 0.0534(10) -0.0220(9) 0.0118(9) -0.0108(9)
C3 0.0497(11) 0.0392(10) 0.0444(11) -0.0074(8) 0.0167(9) -0.0083(8)
N1 0.0479(10) 0.0420(9) 0.0591(12) -0.0077(8) 0.0135(9) -0.0080(8)
N2 0.0512(10) 0.0397(9) 0.0483(10) -0.0006(7) 0.0124(8) -0.0051(7)
C12 0.0546(13) 0.0515(13) 0.0701(17) -0.0096(12) 0.0140(12) 0.0085(10)
C15 0.0652(14) 0.0423(11) 0.0476(12) -0.0106(9) 0.0242(11) -0.0186(10)
C10 0.0465(11) 0.0428(11) 0.0578(14) -0.0085(9) 0.0205(10) -0.0097(9)
C16 0.0498(11) 0.0440(11) 0.0487(12) -0.0132(9) 0.0202(10) -0.0107(9)
C4 0.0538(12) 0.0497(12) 0.0451(12) 0.0040(9) 0.0158(10) -0.0116(10)
C2 0.0482(12) 0.0594(14) 0.0659(16) -0.0055(12) 0.0001(11) -0.0023(11)
N4 0.0586(12) 0.0633(13) 0.0767(15) -0.0232(11) -0.0011(11) 0.0072(10)
C18 0.0518(12) 0.0596(14) 0.0587(14) -0.0152(11) 0.0169(11) 0.0033(10)
C1 0.0541(13) 0.0495(12) 0.0577(14) 0.0041(10) 0.0081(11) 0.0030(10)
C17 0.0469(12) 0.0710(15) 0.0505(13) -0.0167(11) 0.0088(10) -0.0023(11)
C14 0.0509(13) 0.0531(13) 0.0792(19) -0.0174(13) 0.0112(12) 0.0058(10)
C5 0.0767(18) 0.0749(18) 0.0528(15) -0.0004(13) 0.0099(13) -0.0217(14)
C9 0.0610(14) 0.0481(13) 0.0668(16) -0.0140(11) 0.0297(12) -0.0165(10)
N3 0.0712(15) 0.0556(13) 0.0750(16) 0.0156(10) 0.0186(12) -0.0019(10)
C11 0.0497(12) 0.0535(13) 0.0659(15) -0.0105(11) 0.0067(11) -0.0019(10)
C8 0.080(2) 0.090(2) 0.118(3) 0.055(2) 0.024(2) 0.0127(19)
C13 0.0624(14) 0.0473(12) 0.0561(14) -0.0123(10) 0.0126(11) 0.0008(10)
C6 0.081(2) 0.131(3) 0.0544(18) 0.0101(19) -0.0018(15) -0.035(2)
C7 0.083(2) 0.134(4) 0.087(3) 0.052(3) 0.005(2) -0.002(2)

loop_
_atom_type_symbol
_atom_type_description
_atom_type_scat_dispersion_real
_atom_type_scat_dispersion_imag
_atom_type_scat_source
C C 0.0033 0.0016 'International Tables Vol C Tables 4.2.6.8 and 6.1.1.4'
H H 0.0000 0.0000 'International Tables Vol C Tables 4.2.6.8 and 6.1.1.4'
N N 0.0061 0.0033 'International Tables Vol C Tables 4.2.6.8 and 6.1.1.4'
O O 0.0106 0.0060 'International Tables Vol C Tables 4.2.6.8 and 6.1.1.4'
Cl Cl 0.1484 0.1585 'International Tables Vol C Tables 4.2.6.8 and 6.1.1.4'
Cd Cd -0.8075 1.2024 'International Tables Vol C Tables 4.2.6.8 and 6.1.1.4'

loop_
_geom_angle_atom_site_label_1
_geom_angle_atom_site_label_2
_geom_angle_atom_site_label_3
_geom_angle
_geom_angle_site_symmetry_1
_geom_angle_site_symmetry_3
O1 Cd O1 134.00(9) . 2_655
O1 Cd N2 120.14(6) . .
O1 Cd N2 89.44(6) 2_655 .
O1 Cd N2 89.44(6) . 2_655
O1 Cd N2 120.14(6) 2_655 2_655
N2 Cd N2 101.90(9) . 2_655
O1 Cd O2 54.15(6) . .
O1 Cd O2 94.79(6) 2_655 .
N2 Cd O2 90.98(6) . .
N2 Cd O2 142.46(6) 2_655 .
O1 Cd O2 94.79(6) . 2_655
O1 Cd O2 54.15(6) 2_655 2_655
N2 Cd O2 142.46(6) . 2_655
N2 Cd O2 90.98(6) 2_655 2_655
O2 Cd O2 100.00(9) . 2_655
O1 Cd C15 27.22(7) . .
O1 Cd C15 115.96(7) 2_655 .
N2 Cd C15 106.67(6) . .
N2 Cd C15 116.19(7) 2_655 .
O2 Cd C15 26.93(7) . .
O2 Cd C15 98.55(6) 2_655 .
O1 Cd C15 115.96(7) . 2_655
O1 Cd C15 27.22(7) 2_655 2_655
N2 Cd C15 116.19(7) . 2_655
N2 Cd C15 106.67(6) 2_655 2_655
O2 Cd C15 98.55(6) . 2_655
O2 Cd C15 26.93(7) 2_655 2_655
C15 Cd C15 109.39(9) . 2_655
C15 O1 Cd 97.29(15) . .
C15 O2 Cd 85.83(14) . .
N2 C3 N1 110.1(2) . .
N2 C3 C4 123.51(19) . .
N1 C3 C4 126.24(19) . .
C3 N1 C2 107.10(19) . .
C3 N1 C9 128.3(2) . .
C2 N1 C9 124.2(2) . .
C3 N2 C1 106.39(18) . .
C3 N2 Cd 130.87(15) . .
C1 N2 Cd 122.44(15) . .
C13 C12 C11 117.3(2) . .
C13 C12 H12 121.4 . .
C11 C12 H12 121.4 . .
O2 C15 O1 122.7(2) . .
O2 C15 C16 119.9(2) . .
O1 C15 C16 117.3(2) . .
O2 C15 Cd 67.24(13) . .
O1 C15 Cd 55.50(12) . .
C16 C15 Cd 172.74(18) . .
C14 C10 C11 117.3(2) . .
C14 C10 C9 119.7(2) . .
C11 C10 C9 122.9(2) . .
C18 C16 C17 118.9(2) . .
C18 C16 C15 120.9(2) . .
C17 C16 C15 120.3(2) . .
N3 C4 C5 122.3(3) . .
N3 C4 C3 116.3(2) . .
C5 C4 C3 121.3(2) . .
C1 C2 N1 107.0(2) . .
C1 C2 H2 126.5 . .
N1 C2 H2 126.5 . .
C13 N4 C14 116.1(2) . .
C16 C18 C17 120.7(2) . 5_676
C16 C18 H18 119.7 . .
C17 C18 H18 119.7 5_676 .
C2 C1 N2 109.4(2) . .
C2 C1 H1 125.3 . .
N2 C1 H1 125.3 . .
C18 C17 C16 120.4(2) 5_676 .
C18 C17 H17 119.8 5_676 .
C16 C17 H17 119.8 . .
N4 C14 C10 124.3(2) . .
N4 C14 H14 117.8 . .
C10 C14 H14 117.8 . .
C4 C5 C6 118.6(3) . .
C4 C5 H5 120.7 . .
C6 C5 H5 120.7 . .
N1 C9 C10 113.0(2) . .
N1 C9 H9A 109.0 . .
C10 C9 H9A 109.0 . .
N1 C9 H9B 109.0 . .
C10 C9 H9B 109.0 . .
H9A C9 H9B 107.8 . .
C8 N3 C4 117.2(3) . .
C12 C11 C10 119.7(2) . .
C12 C11 H11 120.2 . .
C10 C11 H11 120.2 . .
N3 C8 C7 123.5(4) . .
N3 C8 H8 118.2 . .
C7 C8 H8 118.2 . .
N4 C13 C12 125.3(2) . .
N4 C13 Cl 115.80(19) . .
C12 C13 Cl 118.82(18) . .
C7 C6 C5 118.5(3) . .
C7 C6 H6 120.7 . .
C5 C6 H6 120.7 . .
C8 C7 C6 119.7(4) . .
C8 C7 H7 120.1 . .
C6 C7 H7 120.1 . .

loop_
_geom_bond_atom_site_label_1
_geom_bond_atom_site_label_2
_geom_bond_distance
_geom_bond_site_symmetry_2
Cd O1 2.2714(18) .
Cd O1 2.2714(18) 2_655
Cd N2 2.2759(17) .
Cd N2 2.2759(17) 2_655
Cd O2 2.5279(18) .
Cd O2 2.5279(18) 2_655
Cd C15 2.734(2) .
Cd C15 2.734(2) 2_655
Cl C13 1.744(2) .
O1 C15 1.261(3) .
O2 C15 1.242(3) .
C3 N2 1.329(3) .
C3 N1 1.356(3) .
C3 C4 1.467(3) .
N1 C2 1.374(3) .
N1 C9 1.476(3) .
N2 C1 1.375(3) .
C12 C13 1.368(4) .
C12 C11 1.380(3) .
C12 H12 0.9300 .
C15 C16 1.509(3) .
C10 C14 1.372(4) .
C10 C11 1.383(3) .
C10 C9 1.513(3) .
C16 C18 1.377(3) .
C16 C17 1.387(3) .
C4 N3 1.348(3) .
C4 C5 1.374(4) .
C2 C1 1.344(3) .
C2 H2 0.9300 .
N4 C13 1.315(3) .
N4 C14 1.339(3) .
C18 C17 1.383(3) 5_676
C18 H18 0.9300 .
C1 H1 0.9300 .
C17 C18 1.383(3) 5_676
C17 H17 0.9300 .
C14 H14 0.9300 .
C5 C6 1.401(5) .
C5 H5 0.9300 .
C9 H9A 0.9700 .
C9 H9B 0.9700 .
N3 C8 1.344(4) .
C11 H11 0.9300 .
C8 C7 1.351(6) .
C8 H8 0.9300 .
C6 C7 1.359(6) .
C6 H6 0.9300 .
C7 H7 0.9300 .

loop_
_geom_torsion_atom_site_label_1
_geom_torsion_atom_site_label_2
_geom_torsion_atom_site_label_3
_geom_torsion_atom_site_label_4
_geom_torsion
_geom_torsion_site_symmetry_1
_geom_torsion_site_symmetry_4
O1 Cd O1 C15 56.81(12) 2_655 .
N2 Cd O1 C15 -66.21(14) . .
N2 Cd O1 C15 -169.67(13) 2_655 .
O2 Cd O1 C15 0.51(12) . .
O2 Cd O1 C15 99.40(13) 2_655 .
C15 Cd O1 C15 82.01(16) 2_655 .
O1 Cd O2 C15 -0.52(13) . .
O1 Cd O2 C15 -143.61(14) 2_655 .
N2 Cd O2 C15 126.87(14) . .
N2 Cd O2 C15 15.74(19) 2_655 .
O2 Cd O2 C15 -89.20(14) 2_655 .
C15 Cd O2 C15 -116.46(15) 2_655 .
N2 C3 N1 C2 0.3(2) . .
C4 C3 N1 C2 -176.1(2) . .
N2 C3 N1 C9 -172.29(19) . .
C4 C3 N1 C9 11.3(4) . .
N1 C3 N2 C1 -0.4(2) . .
C4 C3 N2 C1 176.2(2) . .
N1 C3 N2 Cd -174.00(14) . .
C4 C3 N2 Cd 2.6(3) . .
O1 Cd N2 C3 -56.0(2) . .
O1 Cd N2 C3 161.13(19) 2_655 .
N2 Cd N2 C3 40.40(16) 2_655 .
O2 Cd N2 C3 -104.09(19) . .
O2 Cd N2 C3 148.02(17) 2_655 .
C15 Cd N2 C3 -81.87(19) . .
C15 Cd N2 C3 155.89(17) 2_655 .
O1 Cd N2 C1 131.31(17) . .
O1 Cd N2 C1 -11.60(17) 2_655 .
N2 Cd N2 C1 -132.33(19) 2_655 .
O2 Cd N2 C1 83.18(18) . .
O2 Cd N2 C1 -24.7(2) 2_655 .
C15 Cd N2 C1 105.40(18) . .
C15 Cd N2 C1 -16.84(19) 2_655 .
Cd O2 C15 O1 0.9(2) . .
Cd O2 C15 C16 -178.81(18) . .
Cd O1 C15 O2 -1.0(2) . .
Cd O1 C15 C16 178.71(15) . .
O1 Cd C15 O2 179.1(2) . .
O1 Cd C15 O2 41.12(15) 2_655 .
N2 Cd C15 O2 -56.61(15) . .
N2 Cd C15 O2 -169.39(13) 2_655 .
O2 Cd C15 O2 95.27(15) 2_655 .
C15 Cd C15 O2 69.81(14) 2_655 .
O1 Cd C15 O1 -137.97(12) 2_655 .
N2 Cd C15 O1 124.30(13) . .
N2 Cd C15 O1 11.53(15) 2_655 .
O2 Cd C15 O1 -179.1(2) . .
O2 Cd C15 O1 -83.81(13) 2_655 .
C15 Cd C15 O1 -109.27(14) 2_655 .
O2 C15 C16 C18 178.7(2) . .
O1 C15 C16 C18 -1.1(3) . .
O2 C15 C16 C17 -2.2(3) . .
O1 C15 C16 C17 178.1(2) . .
N2 C3 C4 N3 -135.6(2) . .
N1 C3 C4 N3 40.4(3) . .
N2 C3 C4 C5 40.7(3) . .
N1 C3 C4 C5 -143.3(2) . .
C3 N1 C2 C1 -0.1(3) . .
C9 N1 C2 C1 172.9(2) . .
C17 C16 C18 C17 -0.3(4) . 5_676
C15 C16 C18 C17 178.9(2) . 5_676
N1 C2 C1 N2 -0.1(3) . .
C3 N2 C1 C2 0.3(3) . .
Cd N2 C1 C2 174.58(16) . .
C18 C16 C17 C18 0.3(4) . 5_676
C15 C16 C17 C18 -178.9(2) . 5_676
C13 N4 C14 C10 0.0(4) . .
C11 C10 C14 N4 -0.7(4) . .
C9 C10 C14 N4 -177.4(3) . .
N3 C4 C5 C6 2.6(4) . .
C3 C4 C5 C6 -173.5(2) . .
C3 N1 C9 C10 -117.1(3) . .
C2 N1 C9 C10 71.4(3) . .
C14 C10 C9 N1 -95.4(3) . .
C11 C10 C9 N1 88.1(3) . .
C5 C4 N3 C8 -3.5(4) . .
C3 C4 N3 C8 172.8(3) . .
C13 C12 C11 C10 -0.3(4) . .
C14 C10 C11 C12 0.9(4) . .
C9 C10 C11 C12 177.5(2) . .
C4 N3 C8 C7 1.7(5) . .
C14 N4 C13 C12 0.7(4) . .
C14 N4 C13 Cl 178.2(2) . .
C11 C12 C13 N4 -0.5(4) . .
C11 C12 C13 Cl -177.9(2) . .
C4 C5 C6 C7 0.1(5) . .
N3 C8 C7 C6 0.9(6) . .
C5 C6 C7 C8 -1.8(6) . .
